data_7011067
loop_
_publ_author_name
'Miguel V\'azquez'
'Manuel R. Bermejo'
'Jes\'us Sanmart\'in'
'Ana M. Garc\'ia-Deibe'
'Carlos Lodeiro'
'Jos\'e Mah\'ia'

_publ_section_title
;
 Metal complexes with a chiral N4 symmetrical Schiff base. Crystal
 structures of the ligand and its Cu(II) and Ni(II)
 &#x201C;mono-helicates&#x201D;
;
_journal_issue 6
_journal_name_full 'J. Chem. Soc., Dalton Trans.'
_journal_page_first 870
_journal_page_last 877
_journal_paper_doi 10.1039/b107116p
_journal_year 2002
_chemical_formula_moiety 'C34 H34 Cu N4 O4 S2, C2 H3 N'
_chemical_formula_sum 'C36 H37 Cu N5 O4 S2'
_chemical_formula_weight 731.37
_chemical_name_systematic
; 
? 
;
_space_group_IT_number 14
_symmetry_cell_setting monoclinic
_symmetry_space_group_name_Hall '-P 2ybc'
_symmetry_space_group_name_H-M 'P 1 21/c 1'
_atom_sites_solution_hydrogens geom
_atom_sites_solution_primary direct
_atom_sites_solution_secondary difmap
_audit_creation_method SHELXL-97
_cell_angle_alpha 90.00
_cell_angle_beta 106.6670(10)
_cell_angle_gamma 90.00
_cell_formula_units_Z 4
_cell_length_a 12.6852(2)
_cell_length_b 28.7169(3)
_cell_length_c 10.2814(2)
_cell_measurement_temperature 293(2)
_cell_volume 3587.96(10)
_computing_cell_refinement 'Siemens SMART'
_computing_data_collection 'Siemens SMART'
_computing_data_reduction 'Siemens SAINT'
_computing_structure_refinement 'SHELXL-97 (Sheldrick, 1997)'
_computing_structure_solution 'SHELXS-97 (Sheldrick, 1990)'
_diffrn_ambient_temperature 293(2)
_diffrn_measured_fraction_theta_full 0.997
_diffrn_measured_fraction_theta_max 0.997
_diffrn_measurement_device 'Siemens CCD'
_diffrn_measurement_method '\w scans'
_diffrn_radiation_monochromator graphite
_diffrn_radiation_source 'fine-focus sealed tube'
_diffrn_radiation_type MoK\a
_diffrn_radiation_wavelength 0.71073
_diffrn_reflns_av_R_equivalents 0.0309
_diffrn_reflns_av_sigmaI/netI 0.0411
_diffrn_reflns_limit_h_max 11
_diffrn_reflns_limit_h_min -15
_diffrn_reflns_limit_k_max 33
_diffrn_reflns_limit_k_min -34
_diffrn_reflns_limit_l_max 12
_diffrn_reflns_limit_l_min -12
_diffrn_reflns_number 15058
_diffrn_reflns_theta_full 25.03
_diffrn_reflns_theta_max 25.03
_diffrn_reflns_theta_min 1.42
_exptl_absorpt_coefficient_mu 0.770
_exptl_absorpt_correction_T_max 0.842770
_exptl_absorpt_correction_T_min 0.676777
_exptl_absorpt_correction_type Sadabs
_exptl_crystal_colour 'Dark green'
_exptl_crystal_density_diffrn 1.354
_exptl_crystal_density_method 'not measured'
_exptl_crystal_description Prism
_exptl_crystal_F_000 1524
_exptl_crystal_size_max 0.85
_exptl_crystal_size_mid 0.45
_exptl_crystal_size_min 0.30
_refine_diff_density_max 0.341
_refine_diff_density_min -0.435
_refine_diff_density_rms 0.102
_refine_ls_extinction_method none
_refine_ls_goodness_of_fit_ref 1.139
_refine_ls_hydrogen_treatment mixed
_refine_ls_matrix_type full
_refine_ls_number_parameters 480
_refine_ls_number_reflns 6325
_refine_ls_number_restraints 0
_refine_ls_restrained_S_all 1.139
_refine_ls_R_factor_all 0.0771
_refine_ls_R_factor_gt 0.0510
_refine_ls_shift/su_max 0.001
_refine_ls_shift/su_mean 0.000
_refine_ls_structure_factor_coef Fsqd
_refine_ls_weighting_details 'calc w=1/[\s^2^(Fo^2^)+(0.0709P)^2^+1.4080P] where P=(Fo^2^+2Fc^2^)/3'
_refine_ls_weighting_scheme calc
_refine_ls_wR_factor_gt 0.1316
_refine_ls_wR_factor_ref 0.1456
_reflns_number_gt 4663
_reflns_number_total 6325
_reflns_threshold_expression >2sigma(I)
_cod_data_source_file b107116p.txt
_cod_data_source_block cucyts
_cod_depositor_comments
;
The following automatic conversions were performed:
'_symmetry_cell_setting' value 'Monoclinic' changed to 'monoclinic'
according to '/home/saulius/struct/CIF-dictionaries/cif_core.dic'
dictionary named 'cif_core.dic' version 2.4.1 from 2010-06-29.

Automatic conversion script
Id: cif_fix_enum 1527 2010-12-29 10:47:43Z saulius 
;
_cod_original_sg_symbol_H-M P2(1)/c
_cod_database_code 7011067

loop_
_symmetry_equiv_pos_as_xyz
'x, y, z'
'-x, y+1/2, -z+1/2'
'-x, -y, -z'
'x, -y-1/2, z-1/2'

loop_
_atom_site_label
_atom_site_type_symbol
_atom_site_fract_x
_atom_site_fract_y
_atom_site_fract_z
_atom_site_U_iso_or_equiv
_atom_site_adp_type
_atom_site_occupancy
_atom_site_symmetry_multiplicity
_atom_site_calc_flag
_atom_site_refinement_flags
_atom_site_disorder_assembly
_atom_site_disorder_group
Cu1 Cu 0.52763(4) 0.145284(13) 0.38604(4) 0.04601(16) Uani 1 1 d . A .
N1 N 0.5616(3) 0.09778(9) 0.2673(3) 0.0504(8) Uani 1 1 d . . .
N2 N 0.6299(3) 0.11402(11) 0.5414(3) 0.0663(10) Uani 1 1 d . . .
N3 N 0.5513(3) 0.19869(11) 0.5084(3) 0.0622(9) Uani 1 1 d . . .
N4 N 0.3881(3) 0.17212(10) 0.2754(3) 0.0499(8) Uani 1 1 d . . .
C1 C 1.0690(5) 0.0393(3) 0.2624(10) 0.168(4) Uani 1 1 d . . .
H1A H 1.0832 0.0199 0.3415 0.252 Uiso 1 1 calc R . .
H1B H 1.1216 0.0642 0.2787 0.252 Uiso 1 1 calc R . .
H1C H 1.0752 0.0211 0.1865 0.252 Uiso 1 1 calc R . .
C2 C 0.9532(5) 0.0594(2) 0.2312(8) 0.102(2) Uani 1 1 d . . .
C3 C 0.9317(5) 0.0987(2) 0.2993(6) 0.0982(18) Uani 1 1 d . . .
H3A H 0.9894 0.1133 0.3632 0.118 Uiso 1 1 calc R . .
C4 C 0.8278(4) 0.11620(18) 0.2738(5) 0.0767(13) Uani 1 1 d . . .
H4A H 0.8148 0.1422 0.3209 0.092 Uiso 1 1 calc R . .
C5 C 0.7416(3) 0.09504(14) 0.1775(4) 0.0555(10) Uani 1 1 d . . .
C6 C 0.7613(4) 0.05714(15) 0.1059(5) 0.0729(13) Uani 1 1 d . . .
H6A H 0.7043 0.0434 0.0390 0.088 Uiso 1 1 calc R . .
C7 C 0.8683(5) 0.03954(19) 0.1353(7) 0.0978(18) Uani 1 1 d . . .
H7A H 0.8818 0.0136 0.0882 0.117 Uiso 1 1 calc R . .
S1 S 0.60613(9) 0.11664(3) 0.14719(9) 0.0497(3) Uani 1 1 d . . .
O1 O 0.6119(3) 0.16666(9) 0.1638(3) 0.0658(8) Uani 1 1 d . . .
O2 O 0.5460(2) 0.09988(10) 0.0148(3) 0.0646(8) Uani 1 1 d . . .
C8 C 0.5704(3) 0.05006(11) 0.3023(4) 0.0442(8) Uani 1 1 d . A .
C9 C 0.5356(4) 0.01431(13) 0.2078(4) 0.0582(10) Uani 1 1 d . . .
H9A H 0.5048 0.0218 0.1168 0.070 Uiso 1 1 calc R . .
C10 C 0.5460(4) -0.03182(13) 0.2466(5) 0.0637(11) Uani 1 1 d . . .
H10A H 0.5210 -0.0550 0.1817 0.076 Uiso 1 1 calc R . .
C11 C 0.5929(4) -0.04402(13) 0.3801(4) 0.0613(11) Uani 1 1 d . . .
H11A H 0.6009 -0.0752 0.4056 0.074 Uiso 1 1 calc R . .
C12 C 0.6274(4) -0.00979(12) 0.4745(4) 0.0561(10) Uani 1 1 d . A .
H12A H 0.6591 -0.0180 0.5647 0.067 Uiso 1 1 calc R . .
C13 C 0.6163(3) 0.03751(12) 0.4395(4) 0.0481(9) Uani 1 1 d . . .
C14 C 0.6532(4) 0.07048(13) 0.5478(4) 0.0652(12) Uani 1 1 d . A .
H14A H 0.6979 0.0593 0.6300 0.078 Uiso 1 1 calc R . .
C16 C 0.7489(5) 0.12825(17) 0.7847(5) 0.0791(14) Uani 1 1 d . . .
H16A H 0.8020 0.1043 0.7809 0.095 Uiso 0.527(15) 1 calc PR A 1
H16B H 0.6915 0.1142 0.8169 0.095 Uiso 0.527(15) 1 calc PR A 1
H16C H 0.7427 0.0968 0.8162 0.095 Uiso 0.473(15) 1 calc PR A 2
H16D H 0.8121 0.1297 0.7495 0.095 Uiso 0.473(15) 1 calc PR A 2
C19 C 0.6734(5) 0.22503(16) 0.7437(5) 0.0848(16) Uani 1 1 d . . .
H19A H 0.6246 0.2507 0.7471 0.102 Uiso 0.527(15) 1 calc PR A 1
H19B H 0.7299 0.2360 0.7047 0.102 Uiso 0.527(15) 1 calc PR A 1
H19C H 0.6747 0.2574 0.7170 0.102 Uiso 0.473(15) 1 calc PR A 2
H19D H 0.6145 0.2207 0.7855 0.102 Uiso 0.473(15) 1 calc PR A 2
C15 C 0.6993(9) 0.1493(4) 0.6437(10) 0.051(2) Uani 0.527(15) 1 d P A 1
H15 H 0.7550 0.1645 0.6092 0.061 Uiso 0.527(15) 1 calc PR A 1
C17 C 0.8055(12) 0.1675(6) 0.8811(16) 0.065(4) Uani 0.527(15) 1 d P A 1
H17A H 0.8387 0.1547 0.9708 0.078 Uiso 0.527(15) 1 calc PR A 1
H17B H 0.8637 0.1808 0.8490 0.078 Uiso 0.527(15) 1 calc PR A 1
C18 C 0.7264(11) 0.2046(4) 0.8898(10) 0.065(3) Uani 0.527(15) 1 d P A 1
H18A H 0.7642 0.2290 0.9505 0.078 Uiso 0.527(15) 1 calc PR A 1
H18B H 0.6695 0.1918 0.9255 0.078 Uiso 0.527(15) 1 calc PR A 1
C20 C 0.6086(8) 0.1845(3) 0.6596(9) 0.048(2) Uani 0.527(15) 1 d P A 1
H20 H 0.5571 0.1701 0.7029 0.057 Uiso 0.527(15) 1 calc PR A 1
C15' C 0.6392(17) 0.1425(3) 0.6693(11) 0.073(5) Uani 0.473(15) 1 d P A 2
H15' H 0.5730 0.1408 0.7001 0.088 Uiso 0.473(15) 1 calc PR A 2
C17' C 0.761(2) 0.1622(10) 0.898(2) 0.117(9) Uani 0.473(15) 1 d P A 2
H17C H 0.8221 0.1534 0.9756 0.140 Uiso 0.473(15) 1 calc PR A 2
H17D H 0.6947 0.1637 0.9258 0.140 Uiso 0.473(15) 1 calc PR A 2
C18' C 0.7849(15) 0.2101(5) 0.8399(17) 0.104(6) Uani 0.473(15) 1 d P A 2
H18C H 0.8111 0.2326 0.9122 0.125 Uiso 0.473(15) 1 calc PR A 2
H18D H 0.8395 0.2068 0.7910 0.125 Uiso 0.473(15) 1 calc PR A 2
C20' C 0.6595(15) 0.1915(4) 0.6189(11) 0.066(4) Uani 0.473(15) 1 d P A 2
H20' H 0.7233 0.1923 0.5832 0.079 Uiso 0.473(15) 1 calc PR A 2
C21 C 0.5064(4) 0.23856(13) 0.4823(4) 0.0595(11) Uani 1 1 d . A .
H21A H 0.5265 0.2610 0.5502 0.071 Uiso 1 1 calc R . .
C22 C 0.4274(3) 0.25209(12) 0.3572(4) 0.0478(9) Uani 1 1 d . . .
C23 C 0.4063(4) 0.29982(13) 0.3364(4) 0.0616(11) Uani 1 1 d . A .
H23A H 0.4417 0.3207 0.4040 0.074 Uiso 1 1 calc R . .
C24 C 0.3353(4) 0.31652(14) 0.2199(5) 0.0703(12) Uani 1 1 d . . .
H24A H 0.3232 0.3484 0.2083 0.084 Uiso 1 1 calc R A .
C25 C 0.2815(4) 0.28606(14) 0.1193(5) 0.0699(12) Uani 1 1 d . A .
H25A H 0.2340 0.2974 0.0391 0.084 Uiso 1 1 calc R . .
C26 C 0.2980(4) 0.23840(13) 0.1372(4) 0.0603(11) Uani 1 1 d . . .
H26A H 0.2602 0.2181 0.0693 0.072 Uiso 1 1 calc R A .
S2 S 0.28540(9) 0.13842(3) 0.26221(10) 0.0505(3) Uani 1 1 d . A .
O3 O 0.3326(3) 0.09659(9) 0.3333(3) 0.0665(8) Uani 1 1 d . . .
O4 O 0.1988(3) 0.16094(10) 0.3024(3) 0.0686(8) Uani 1 1 d . . .
C27 C 0.3703(3) 0.22055(12) 0.2553(4) 0.0473(9) Uani 1 1 d . A .
C28 C 0.2268(3) 0.12184(12) 0.0894(4) 0.0499(9) Uani 1 1 d . . .
C29 C 0.1218(4) 0.13345(19) 0.0213(5) 0.0893(17) Uani 1 1 d . A .
H29A H 0.0789 0.1508 0.0633 0.107 Uiso 1 1 calc R . .
C30 C 0.0795(5) 0.1188(2) -0.1130(6) 0.104(2) Uani 1 1 d . . .
H30A H 0.0076 0.1268 -0.1599 0.125 Uiso 1 1 calc R A .
C31 C 0.1393(4) 0.09348(17) -0.1779(5) 0.0747(13) Uani 1 1 d . A .
C32 C 0.2426(4) 0.08191(19) -0.1063(5) 0.0836(15) Uani 1 1 d . . .
H32A H 0.2848 0.0640 -0.1478 0.100 Uiso 1 1 calc R A .
C33 C 0.2879(4) 0.09571(17) 0.0267(4) 0.0700(12) Uani 1 1 d . A .
H33A H 0.3596 0.0873 0.0733 0.084 Uiso 1 1 calc R . .
C34 C 0.0917(6) 0.0784(3) -0.3265(5) 0.120(2) Uani 1 1 d . . .
H34A H 0.0943 0.1041 -0.3852 0.180 Uiso 1 1 calc R A .
H34B H 0.0167 0.0687 -0.3418 0.180 Uiso 1 1 calc R . .
H34C H 0.1342 0.0530 -0.3456 0.180 Uiso 1 1 calc R . .
N1S N 0.9525(7) 0.2031(3) 0.5590(8) 0.162(3) Uani 1 1 d . B .
C1S C 0.9935(8) 0.2238(3) 0.6475(9) 0.130(3) Uani 1 1 d . . .
C2S C 1.028(6) 0.258(2) 0.758(4) 0.23(2) Uani 0.61(7) 1 d P B .
H2S4 H 0.9823 0.2852 0.7350 0.349 Uiso 0.61(7) 1 calc PR . .
H2S5 H 1.1032 0.2664 0.7696 0.349 Uiso 0.61(7) 1 calc PR . .
H2S6 H 1.0204 0.2446 0.8402 0.349 Uiso 0.61(7) 1 calc PR . .
C2S' C 1.074(3) 0.2384(14) 0.783(2) 0.103(11) Uani 0.39(7) 1 d P B 3
H2S1 H 1.0422 0.2322 0.8552 0.154 Uiso 0.39(7) 1 calc PR B 3
H2S2 H 1.0895 0.2711 0.7806 0.154 Uiso 0.39(7) 1 calc PR B 3
H2S3 H 1.1413 0.2211 0.7977 0.154 Uiso 0.39(7) 1 calc PR B 3

loop_
_atom_site_aniso_label
_atom_site_aniso_U_11
_atom_site_aniso_U_22
_atom_site_aniso_U_33
_atom_site_aniso_U_23
_atom_site_aniso_U_13
_atom_site_aniso_U_12
Cu1 0.0582(3) 0.0334(2) 0.0390(3) -0.00422(18) 0.0022(2) 0.0032(2)
N1 0.073(2) 0.0331(14) 0.0441(17) -0.0013(13) 0.0144(16) 0.0055(15)
N2 0.095(3) 0.0403(17) 0.0460(19) -0.0046(15) -0.0085(18) 0.0071(17)
N3 0.079(2) 0.0391(17) 0.0509(19) -0.0128(14) -0.0101(17) 0.0084(16)
N4 0.0564(19) 0.0348(15) 0.0483(17) -0.0024(13) -0.0014(14) 0.0009(14)
C1 0.072(4) 0.138(6) 0.296(12) 0.077(7) 0.057(6) 0.020(4)
C2 0.059(3) 0.096(4) 0.151(6) 0.050(4) 0.028(4) 0.002(3)
C3 0.067(4) 0.115(5) 0.095(4) 0.023(4) -0.006(3) -0.024(3)
C4 0.073(3) 0.086(3) 0.061(3) -0.001(2) 0.003(2) -0.016(3)
C5 0.063(3) 0.053(2) 0.047(2) 0.0109(18) 0.0101(19) -0.003(2)
C6 0.069(3) 0.058(3) 0.090(3) -0.004(2) 0.019(3) -0.001(2)
C7 0.080(4) 0.067(3) 0.157(6) 0.008(3) 0.050(4) 0.009(3)
S1 0.0656(6) 0.0414(5) 0.0368(5) 0.0038(4) 0.0065(4) 0.0036(4)
O1 0.095(2) 0.0429(14) 0.0558(17) 0.0111(13) 0.0161(16) 0.0034(15)
O2 0.0733(19) 0.0731(18) 0.0378(14) -0.0019(13) 0.0004(13) 0.0038(15)
C8 0.051(2) 0.0358(17) 0.045(2) -0.0026(15) 0.0139(17) 0.0051(16)
C9 0.075(3) 0.050(2) 0.047(2) -0.0046(17) 0.013(2) 0.005(2)
C10 0.083(3) 0.040(2) 0.069(3) -0.013(2) 0.022(2) 0.000(2)
C11 0.080(3) 0.0355(19) 0.071(3) 0.0021(19) 0.025(2) 0.0026(19)
C12 0.072(3) 0.0401(19) 0.054(2) 0.0073(17) 0.014(2) 0.0075(19)
C13 0.053(2) 0.0363(18) 0.052(2) 0.0023(16) 0.0098(18) 0.0057(16)
C14 0.086(3) 0.043(2) 0.051(2) 0.0018(18) -0.005(2) 0.009(2)
C16 0.100(4) 0.065(3) 0.056(3) 0.003(2) -0.005(3) 0.010(3)
C19 0.100(4) 0.055(3) 0.078(3) -0.012(2) -0.009(3) 0.009(3)
C15 0.056(6) 0.041(5) 0.050(5) -0.001(4) 0.006(4) -0.003(4)
C17 0.076(8) 0.053(7) 0.053(7) 0.013(5) -0.004(6) 0.001(7)
C18 0.073(7) 0.060(6) 0.052(5) -0.001(4) 0.001(5) -0.004(5)
C20 0.044(5) 0.068(6) 0.032(4) -0.005(4) 0.012(3) -0.008(4)
C15' 0.117(13) 0.033(5) 0.047(6) 0.010(4) -0.013(7) -0.016(7)
C17' 0.17(2) 0.116(15) 0.067(9) -0.001(8) 0.034(13) -0.058(15)
C18' 0.091(11) 0.114(12) 0.086(10) 0.001(8) -0.011(8) -0.051(9)
C20' 0.097(10) 0.048(6) 0.035(5) -0.002(4) -0.012(6) 0.019(6)
C21 0.073(3) 0.042(2) 0.054(2) -0.0178(18) 0.003(2) 0.000(2)
C22 0.056(2) 0.0365(18) 0.052(2) -0.0052(16) 0.0159(18) -0.0016(16)
C23 0.075(3) 0.038(2) 0.070(3) -0.0048(19) 0.018(2) 0.001(2)
C24 0.089(3) 0.038(2) 0.082(3) 0.009(2) 0.020(3) 0.010(2)
C25 0.085(3) 0.052(2) 0.065(3) 0.017(2) 0.008(2) 0.010(2)
C26 0.074(3) 0.046(2) 0.053(2) 0.0024(18) 0.005(2) 0.002(2)
S2 0.0599(6) 0.0398(5) 0.0463(5) -0.0012(4) 0.0066(4) -0.0015(4)
O3 0.084(2) 0.0438(14) 0.0591(17) 0.0111(13) 0.0006(15) -0.0032(14)
O4 0.074(2) 0.0685(18) 0.0661(18) -0.0096(15) 0.0238(16) -0.0035(16)
C27 0.053(2) 0.0390(18) 0.050(2) 0.0000(16) 0.0147(18) 0.0026(17)
C28 0.053(2) 0.0401(19) 0.047(2) -0.0031(16) 0.0004(18) -0.0043(17)
C29 0.068(3) 0.099(4) 0.082(3) -0.031(3) -0.008(3) 0.024(3)
C30 0.075(4) 0.114(5) 0.090(4) -0.016(3) -0.031(3) 0.017(3)
C31 0.084(3) 0.070(3) 0.056(3) -0.008(2) -0.002(3) -0.014(3)
C32 0.078(3) 0.100(4) 0.071(3) -0.033(3) 0.018(3) -0.005(3)
C33 0.051(2) 0.085(3) 0.064(3) -0.023(2) 0.003(2) -0.001(2)
C34 0.139(6) 0.132(5) 0.063(3) -0.021(3) -0.011(3) -0.022(4)
N1S 0.144(6) 0.194(8) 0.127(6) -0.024(6) 0.007(5) 0.000(5)
C1S 0.143(7) 0.133(7) 0.119(6) -0.010(5) 0.043(6) -0.036(6)
C2S 0.28(5) 0.16(3) 0.29(3) -0.06(2) 0.14(3) -0.13(3)
C2S' 0.111(17) 0.13(2) 0.080(17) -0.028(11) 0.045(11) -0.062(14)

loop_
_atom_type_symbol
_atom_type_description
_atom_type_scat_dispersion_real
_atom_type_scat_dispersion_imag
_atom_type_scat_source
C C 0.0033 0.0016 'International Tables Vol C Tables 4.2.6.8 and 6.1.1.4'
H H 0.0000 0.0000 'International Tables Vol C Tables 4.2.6.8 and 6.1.1.4'
N N 0.0061 0.0033 'International Tables Vol C Tables 4.2.6.8 and 6.1.1.4'
O O 0.0106 0.0060 'International Tables Vol C Tables 4.2.6.8 and 6.1.1.4'
S S 0.1246 0.1234 'International Tables Vol C Tables 4.2.6.8 and 6.1.1.4'
Cu Cu 0.3201 1.2651 'International Tables Vol C Tables 4.2.6.8 and 6.1.1.4'

loop_
_geom_angle_atom_site_label_1
_geom_angle_atom_site_label_2
_geom_angle_atom_site_label_3
_geom_angle
_geom_angle_site_symmetry_1
_geom_angle_site_symmetry_3
_geom_angle_publ_flag
N3 Cu1 N1 158.16(15) . . ?
N3 Cu1 N2 83.74(13) . . ?
N1 Cu1 N2 88.67(13) . . ?
N3 Cu1 N4 90.66(13) . . ?
N1 Cu1 N4 103.57(13) . . ?
N2 Cu1 N4 157.72(16) . . ?
C8 N1 S1 120.5(2) . . ?
C8 N1 Cu1 122.1(2) . . ?
S1 N1 Cu1 115.88(16) . . ?
C14 N2 C15' 121.3(5) . . ?
C14 N2 C15 121.9(5) . . ?
C15' N2 C15 34.0(6) . . ?
C14 N2 Cu1 125.2(3) . . ?
C15' N2 Cu1 109.1(5) . . ?
C15 N2 Cu1 111.7(4) . . ?
C21 N3 C20' 122.2(5) . . ?
C21 N3 C20 119.7(4) . . ?
C20' N3 C20 33.3(6) . . ?
C21 N3 Cu1 126.5(3) . . ?
C20' N3 Cu1 108.2(4) . . ?
C20 N3 Cu1 112.1(4) . . ?
C27 N4 S2 119.4(3) . . ?
C27 N4 Cu1 123.3(2) . . ?
S2 N4 Cu1 112.87(16) . . ?
C2 C1 H1A 109.5 . . ?
C2 C1 H1B 109.5 . . ?
H1A C1 H1B 109.5 . . ?
C2 C1 H1C 109.5 . . ?
H1A C1 H1C 109.5 . . ?
H1B C1 H1C 109.5 . . ?
C7 C2 C3 118.4(5) . . ?
C7 C2 C1 120.5(7) . . ?
C3 C2 C1 121.1(7) . . ?
C4 C3 C2 121.2(5) . . ?
C4 C3 H3A 119.4 . . ?
C2 C3 H3A 119.4 . . ?
C3 C4 C5 119.8(5) . . ?
C3 C4 H4A 120.1 . . ?
C5 C4 H4A 120.1 . . ?
C6 C5 C4 120.1(4) . . ?
C6 C5 S1 120.0(3) . . ?
C4 C5 S1 120.0(4) . . ?
C5 C6 C7 119.0(5) . . ?
C5 C6 H6A 120.5 . . ?
C7 C6 H6A 120.5 . . ?
C2 C7 C6 121.5(6) . . ?
C2 C7 H7A 119.2 . . ?
C6 C7 H7A 119.2 . . ?
O2 S1 O1 116.05(17) . . ?
O2 S1 N1 114.18(17) . . ?
O1 S1 N1 105.27(16) . . ?
O2 S1 C5 105.90(18) . . ?
O1 S1 C5 108.32(19) . . ?
N1 S1 C5 106.68(17) . . ?
C9 C8 C13 117.8(3) . . ?
C9 C8 N1 123.4(3) . . ?
C13 C8 N1 118.9(3) . . ?
C10 C9 C8 121.4(4) . . ?
C10 C9 H9A 119.3 . . ?
C8 C9 H9A 119.3 . . ?
C11 C10 C9 120.7(4) . . ?
C11 C10 H10A 119.6 . . ?
C9 C10 H10A 119.6 . . ?
C12 C11 C10 119.1(4) . . ?
C12 C11 H11A 120.5 . . ?
C10 C11 H11A 120.5 . . ?
C11 C12 C13 121.9(4) . . ?
C11 C12 H12A 119.1 . . ?
C13 C12 H12A 119.1 . . ?
C12 C13 C8 119.1(3) . . ?
C12 C13 C14 117.0(3) . . ?
C8 C13 C14 123.9(3) . . ?
N2 C14 C13 125.8(4) . . ?
N2 C14 H14A 117.1 . . ?
C13 C14 H14A 117.1 . . ?
C17' C16 C15 113.8(11) . . ?
C17' C16 C17 24.7(9) . . ?
C15 C16 C17 108.1(7) . . ?
C17' C16 C15' 106.7(13) . . ?
C15 C16 C15' 33.2(5) . . ?
C17 C16 C15' 115.9(7) . . ?
C17' C16 H16A 125.0 . . ?
C15 C16 H16A 110.1 . . ?
C17 C16 H16A 110.1 . . ?
C15' C16 H16A 128.0 . . ?
C17' C16 H16B 85.9 . . ?
C15 C16 H16B 110.1 . . ?
C17 C16 H16B 110.1 . . ?
C15' C16 H16B 77.4 . . ?
H16A C16 H16B 108.4 . . ?
C17' C16 H16C 110.4 . . ?
C15 C16 H16C 129.4 . . ?
C17 C16 H16C 122.3 . . ?
C15' C16 H16C 110.4 . . ?
H16A C16 H16C 58.6 . . ?
H16B C16 H16C 50.0 . . ?
C17' C16 H16D 110.4 . . ?
C15 C16 H16D 77.8 . . ?
C17 C16 H16D 85.8 . . ?
C15' C16 H16D 110.4 . . ?
H16A C16 H16D 50.0 . . ?
H16B C16 H16D 157.8 . . ?
H16C C16 H16D 108.6 . . ?
C18' C19 C20 113.3(7) . . ?
C18' C19 C18 38.6(6) . . ?
C20 C19 C18 105.5(7) . . ?
C18' C19 C20' 102.7(10) . . ?
C20 C19 C20' 33.1(5) . . ?
C18 C19 C20' 117.8(6) . . ?
C18' C19 H19A 131.9 . . ?
C20 C19 H19A 110.6 . . ?
C18 C19 H19A 110.6 . . ?
C20' C19 H19A 124.9 . . ?
C18' C19 H19B 72.8 . . ?
C20 C19 H19B 110.6 . . ?
C18 C19 H19B 110.6 . . ?
C20' C19 H19B 77.6 . . ?
H19A C19 H19B 108.8 . . ?
C18' C19 H19C 111.2 . . ?
C20 C19 H19C 127.9 . . ?
C18 C19 H19C 126.2 . . ?
C20' C19 H19C 111.2 . . ?
H19A C19 H19C 49.1 . . ?
H19B C19 H19C 59.7 . . ?
C18' C19 H19D 111.2 . . ?
C20 C19 H19D 78.3 . . ?
C18 C19 H19D 72.6 . . ?
C20' C19 H19D 111.2 . . ?
H19A C19 H19D 60.2 . . ?
H19B C19 H19D 168.4 . . ?
H19C C19 H19D 109.1 . . ?
C16 C15 N2 112.7(8) . . ?
C16 C15 C20 105.6(8) . . ?
N2 C15 C20 101.6(7) . . ?
C16 C15 H15 112.1 . . ?
N2 C15 H15 112.1 . . ?
C20 C15 H15 112.1 . . ?
C18 C17 C16 111.5(11) . . ?
C18 C17 H17A 109.3 . . ?
C16 C17 H17A 109.3 . . ?
C18 C17 H17B 109.3 . . ?
C16 C17 H17B 109.3 . . ?
H17A C17 H17B 108.0 . . ?
C17 C18 C19 108.8(10) . . ?
C17 C18 H18A 109.9 . . ?
C19 C18 H18A 109.9 . . ?
C17 C18 H18B 109.9 . . ?
C19 C18 H18B 109.9 . . ?
H18A C18 H18B 108.3 . . ?
C19 C20 N3 112.4(7) . . ?
C19 C20 C15 104.8(8) . . ?
N3 C20 C15 102.0(7) . . ?
C19 C20 H20 112.3 . . ?
N3 C20 H20 112.3 . . ?
C15 C20 H20 112.3 . . ?
N2 C15' C20' 100.3(11) . . ?
N2 C15' C16 109.8(12) . . ?
C20' C15' C16 106.7(13) . . ?
N2 C15' H15' 113.0 . . ?
C20' C15' H15' 113.0 . . ?
C16 C15' H15' 113.0 . . ?
C16 C17' C18' 105.5(17) . . ?
C16 C17' H17C 110.6 . . ?
C18' C17' H17C 110.6 . . ?
C16 C17' H17D 110.6 . . ?
C18' C17' H17D 110.6 . . ?
H17C C17' H17D 108.8 . . ?
C19 C18' C17' 104.5(16) . . ?
C19 C18' H18C 110.8 . . ?
C17' C18' H18C 110.8 . . ?
C19 C18' H18D 110.8 . . ?
C17' C18' H18D 110.8 . . ?
H18C C18' H18D 108.9 . . ?
N3 C20' C15' 99.9(13) . . ?
N3 C20' C19 113.0(9) . . ?
C15' C20' C19 106.0(12) . . ?
N3 C20' H20' 112.4 . . ?
C15' C20' H20' 112.4 . . ?
C19 C20' H20' 112.4 . . ?
N3 C21 C22 125.9(3) . . ?
N3 C21 H21A 117.1 . . ?
C22 C21 H21A 117.1 . . ?
C23 C22 C27 118.5(4) . . ?
C23 C22 C21 117.0(3) . . ?
C27 C22 C21 124.4(3) . . ?
C24 C23 C22 121.9(4) . . ?
C24 C23 H23A 119.1 . . ?
C22 C23 H23A 119.1 . . ?
C23 C24 C25 119.8(4) . . ?
C23 C24 H24A 120.1 . . ?
C25 C24 H24A 120.1 . . ?
C24 C25 C26 120.3(4) . . ?
C24 C25 H25A 119.9 . . ?
C26 C25 H25A 119.9 . . ?
C25 C26 C27 121.0(4) . . ?
C25 C26 H26A 119.5 . . ?
C27 C26 H26A 119.5 . . ?
O4 S2 O3 118.02(19) . . ?
O4 S2 N4 112.10(17) . . ?
O3 S2 N4 104.56(17) . . ?
O4 S2 C28 105.82(19) . . ?
O3 S2 C28 106.04(17) . . ?
N4 S2 C28 110.08(17) . . ?
C26 C27 N4 121.8(3) . . ?
C26 C27 C22 118.6(3) . . ?
N4 C27 C22 119.6(3) . . ?
C29 C28 C33 119.9(4) . . ?
C29 C28 S2 121.1(3) . . ?
C33 C28 S2 119.1(3) . . ?
C28 C29 C30 118.6(5) . . ?
C28 C29 H29A 120.7 . . ?
C30 C29 H29A 120.7 . . ?
C31 C30 C29 122.5(5) . . ?
C31 C30 H30A 118.7 . . ?
C29 C30 H30A 118.7 . . ?
C32 C31 C30 117.2(4) . . ?
C32 C31 C34 121.2(5) . . ?
C30 C31 C34 121.7(5) . . ?
C31 C32 C33 122.3(5) . . ?
C31 C32 H32A 118.9 . . ?
C33 C32 H32A 118.9 . . ?
C28 C33 C32 119.5(4) . . ?
C28 C33 H33A 120.2 . . ?
C32 C33 H33A 120.2 . . ?
C31 C34 H34A 109.5 . . ?
C31 C34 H34B 109.5 . . ?
H34A C34 H34B 109.5 . . ?
C31 C34 H34C 109.5 . . ?
H34A C34 H34C 109.5 . . ?
H34B C34 H34C 109.5 . . ?
N1S C1S C2S 168(4) . . ?
N1S C1S C2S' 161(2) . . ?
C2S C1S C2S' 31(3) . . ?
C1S C2S H2S4 109.5 . . ?
C1S C2S H2S5 109.5 . . ?
H2S4 C2S H2S5 109.5 . . ?
C1S C2S H2S6 109.5 . . ?
H2S4 C2S H2S6 109.5 . . ?
H2S5 C2S H2S6 109.5 . . ?
C1S C2S' H2S1 109.5 . . ?
C1S C2S' H2S2 109.5 . . ?
H2S1 C2S' H2S2 109.5 . . ?
C1S C2S' H2S3 109.5 . . ?
H2S1 C2S' H2S3 109.5 . . ?
H2S2 C2S' H2S3 109.5 . . ?

loop_
_geom_bond_atom_site_label_1
_geom_bond_atom_site_label_2
_geom_bond_distance
_geom_bond_site_symmetry_2
_geom_bond_publ_flag
Cu1 N3 1.952(3) . ?
Cu1 N1 1.960(3) . ?
Cu1 N2 1.963(3) . ?
Cu1 N4 1.966(3) . ?
N1 C8 1.413(4) . ?
N1 S1 1.593(3) . ?
N2 C14 1.282(5) . ?
N2 C15' 1.523(14) . ?
N2 C15 1.542(10) . ?
N3 C21 1.273(5) . ?
N3 C20' 1.524(12) . ?
N3 C20 1.569(9) . ?
N4 C27 1.415(4) . ?
N4 S2 1.597(3) . ?
C1 C2 1.526(8) . ?
C1 H1A 0.9600 . ?
C1 H1B 0.9600 . ?
C1 H1C 0.9600 . ?
C2 C7 1.359(9) . ?
C2 C3 1.395(9) . ?
C3 C4 1.364(8) . ?
C3 H3A 0.9300 . ?
C4 C5 1.388(6) . ?
C4 H4A 0.9300 . ?
C5 C6 1.376(6) . ?
C5 S1 1.768(4) . ?
C6 C7 1.399(7) . ?
C6 H6A 0.9300 . ?
C7 H7A 0.9300 . ?
S1 O2 1.439(3) . ?
S1 O1 1.446(3) . ?
C8 C9 1.395(5) . ?
C8 C13 1.409(5) . ?
C9 C10 1.379(5) . ?
C9 H9A 0.9300 . ?
C10 C11 1.376(6) . ?
C10 H10A 0.9300 . ?
C11 C12 1.362(5) . ?
C11 H11A 0.9300 . ?
C12 C13 1.402(5) . ?
C12 H12A 0.9300 . ?
C13 C14 1.434(5) . ?
C14 H14A 0.9300 . ?
C16 C17' 1.49(3) . ?
C16 C15 1.529(11) . ?
C16 C17 1.536(19) . ?
C16 C15' 1.601(15) . ?
C16 H16A 0.9700 . ?
C16 H16B 0.9700 . ?
C16 H16C 0.9700 . ?
C16 H16D 0.9700 . ?
C19 C18' 1.537(15) . ?
C19 C20 1.540(10) . ?
C19 C18 1.573(11) . ?
C19 C20' 1.574(11) . ?
C19 H19A 0.9700 . ?
C19 H19B 0.9700 . ?
C19 H19C 0.9700 . ?
C19 H19D 0.9700 . ?
C15 C20 1.575(15) . ?
C15 H15 0.9800 . ?
C17 C18 1.48(2) . ?
C17 H17A 0.9700 . ?
C17 H17B 0.9700 . ?
C18 H18A 0.9700 . ?
C18 H18B 0.9700 . ?
C20 H20 0.9800 . ?
C15' C20' 1.55(2) . ?
C15' H15' 0.9800 . ?
C17' C18' 1.56(3) . ?
C17' H17C 0.9700 . ?
C17' H17D 0.9700 . ?
C18' H18C 0.9700 . ?
C18' H18D 0.9700 . ?
C20' H20' 0.9800 . ?
C21 C22 1.439(5) . ?
C21 H21A 0.9300 . ?
C22 C23 1.401(5) . ?
C22 C27 1.417(5) . ?
C23 C24 1.363(6) . ?
C23 H23A 0.9300 . ?
C24 C25 1.376(6) . ?
C24 H24A 0.9300 . ?
C25 C26 1.389(5) . ?
C25 H25A 0.9300 . ?
C26 C27 1.393(5) . ?
C26 H26A 0.9300 . ?
S2 O4 1.434(3) . ?
S2 O3 1.444(3) . ?
S2 C28 1.783(4) . ?
C28 C29 1.356(6) . ?
C28 C33 1.366(6) . ?
C29 C30 1.395(7) . ?
C29 H29A 0.9300 . ?
C30 C31 1.357(7) . ?
C30 H30A 0.9300 . ?
C31 C32 1.348(7) . ?
C31 C34 1.536(6) . ?
C32 C33 1.380(6) . ?
C32 H32A 0.9300 . ?
C33 H33A 0.9300 . ?
C34 H34A 0.9600 . ?
C34 H34B 0.9600 . ?
C34 H34C 0.9600 . ?
N1S C1S 1.087(9) . ?
C1S C2S 1.47(3) . ?
C1S C2S' 1.53(3) . ?
C2S H2S4 0.9600 . ?
C2S H2S5 0.9600 . ?
C2S H2S6 0.9600 . ?
C2S' H2S1 0.9600 . ?
C2S' H2S2 0.9600 . ?
C2S' H2S3 0.9600 . ?

loop_
_geom_torsion_atom_site_label_1
_geom_torsion_atom_site_label_2
_geom_torsion_atom_site_label_3
_geom_torsion_atom_site_label_4
_geom_torsion
_geom_torsion_site_symmetry_1
_geom_torsion_site_symmetry_2
_geom_torsion_site_symmetry_3
_geom_torsion_site_symmetry_4
_geom_torsion_publ_flag
N3 Cu1 N1 C8 112.0(4) . . . . ?
N2 Cu1 N1 C8 42.5(3) . . . . ?
N4 Cu1 N1 C8 -118.7(3) . . . . ?
N3 Cu1 N1 S1 -54.2(4) . . . . ?
N2 Cu1 N1 S1 -123.6(2) . . . . ?
N4 Cu1 N1 S1 75.2(2) . . . . ?
N3 Cu1 N2 C14 172.7(4) . . . . ?
N1 Cu1 N2 C14 -27.8(4) . . . . ?
N4 Cu1 N2 C14 96.4(5) . . . . ?
N3 Cu1 N2 C15' 16.3(9) . . . . ?
N1 Cu1 N2 C15' 175.7(8) . . . . ?
N4 Cu1 N2 C15' -60.0(9) . . . . ?
N3 Cu1 N2 C15 -20.0(6) . . . . ?
N1 Cu1 N2 C15 139.5(6) . . . . ?
N4 Cu1 N2 C15 -96.3(6) . . . . ?
N1 Cu1 N3 C21 111.2(5) . . . . ?
N2 Cu1 N3 C21 -178.4(4) . . . . ?
N4 Cu1 N3 C21 -20.0(4) . . . . ?
N1 Cu1 N3 C20' -48.9(9) . . . . ?
N2 Cu1 N3 C20' 21.5(8) . . . . ?
N4 Cu1 N3 C20' 179.9(8) . . . . ?
N1 Cu1 N3 C20 -84.2(6) . . . . ?
N2 Cu1 N3 C20 -13.8(5) . . . . ?
N4 Cu1 N3 C20 144.6(5) . . . . ?
N3 Cu1 N4 C27 33.6(3) . . . . ?
N1 Cu1 N4 C27 -129.7(3) . . . . ?
N2 Cu1 N4 C27 108.5(4) . . . . ?
N3 Cu1 N4 S2 -122.7(2) . . . . ?
N1 Cu1 N4 S2 74.1(2) . . . . ?
N2 Cu1 N4 S2 -47.7(4) . . . . ?
C7 C2 C3 C4 1.9(9) . . . . ?
C1 C2 C3 C4 -178.5(6) . . . . ?
C2 C3 C4 C5 -0.7(8) . . . . ?
C3 C4 C5 C6 -1.3(7) . . . . ?
C3 C4 C5 S1 178.4(4) . . . . ?
C4 C5 C6 C7 2.2(7) . . . . ?
S1 C5 C6 C7 -177.5(4) . . . . ?
C3 C2 C7 C6 -1.1(9) . . . . ?
C1 C2 C7 C6 179.4(6) . . . . ?
C5 C6 C7 C2 -1.0(8) . . . . ?
C8 N1 S1 O2 66.8(3) . . . . ?
Cu1 N1 S1 O2 -126.82(19) . . . . ?
C8 N1 S1 O1 -164.7(3) . . . . ?
Cu1 N1 S1 O1 1.6(2) . . . . ?
C8 N1 S1 C5 -49.8(3) . . . . ?
Cu1 N1 S1 C5 116.6(2) . . . . ?
C6 C5 S1 O2 -20.8(4) . . . . ?
C4 C5 S1 O2 159.5(3) . . . . ?
C6 C5 S1 O1 -145.9(3) . . . . ?
C4 C5 S1 O1 34.4(4) . . . . ?
C6 C5 S1 N1 101.2(4) . . . . ?
C4 C5 S1 N1 -78.5(4) . . . . ?
S1 N1 C8 C9 -50.6(5) . . . . ?
Cu1 N1 C8 C9 143.9(3) . . . . ?
S1 N1 C8 C13 129.6(3) . . . . ?
Cu1 N1 C8 C13 -35.9(5) . . . . ?
C13 C8 C9 C10 -0.3(6) . . . . ?
N1 C8 C9 C10 179.9(4) . . . . ?
C8 C9 C10 C11 -1.1(7) . . . . ?
C9 C10 C11 C12 1.2(7) . . . . ?
C10 C11 C12 C13 0.1(7) . . . . ?
C11 C12 C13 C8 -1.4(6) . . . . ?
C11 C12 C13 C14 178.6(4) . . . . ?
C9 C8 C13 C12 1.4(6) . . . . ?
N1 C8 C13 C12 -178.7(4) . . . . ?
C9 C8 C13 C14 -178.5(4) . . . . ?
N1 C8 C13 C14 1.4(6) . . . . ?
C15' N2 C14 C13 159.2(10) . . . . ?
C15 N2 C14 C13 -160.6(7) . . . . ?
Cu1 N2 C14 C13 5.5(7) . . . . ?
C12 C13 C14 N2 -164.7(5) . . . . ?
C8 C13 C14 N2 15.2(7) . . . . ?
C17' C16 C15 N2 -148.3(11) . . . . ?
C17 C16 C15 N2 -174.1(8) . . . . ?
C15' C16 C15 N2 -64.1(13) . . . . ?
C17' C16 C15 C20 -38.3(17) . . . . ?
C17 C16 C15 C20 -64.1(13) . . . . ?
C15' C16 C15 C20 45.9(10) . . . . ?
C14 N2 C15 C16 -32.1(11) . . . . ?
C15' N2 C15 C16 67.8(13) . . . . ?
Cu1 N2 C15 C16 160.1(5) . . . . ?
C14 N2 C15 C20 -144.7(7) . . . . ?
C15' N2 C15 C20 -44.8(9) . . . . ?
Cu1 N2 C15 C20 47.5(10) . . . . ?
C17' C16 C17 C18 -48(3) . . . . ?
C15 C16 C17 C18 60.0(15) . . . . ?
C15' C16 C17 C18 25.1(19) . . . . ?
C16 C17 C18 C19 -59.0(15) . . . . ?
C18' C19 C18 C17 -44.1(12) . . . . ?
C20 C19 C18 C17 63.9(14) . . . . ?
C20' C19 C18 C17 30.7(19) . . . . ?
C18' C19 C20 N3 -138.8(10) . . . . ?
C18 C19 C20 N3 -179.0(6) . . . . ?
C20' C19 C20 N3 -61.5(10) . . . . ?
C18' C19 C20 C15 -28.8(17) . . . . ?
C18 C19 C20 C15 -69.0(12) . . . . ?
C20' C19 C20 C15 48.5(9) . . . . ?
C21 N3 C20 C19 -40.0(9) . . . . ?
C20' N3 C20 C19 64.4(10) . . . . ?
Cu1 N3 C20 C19 154.3(5) . . . . ?
C21 N3 C20 C15 -151.7(7) . . . . ?
C20' N3 C20 C15 -47.3(10) . . . . ?
Cu1 N3 C20 C15 42.6(9) . . . . ?
C16 C15 C20 C19 70.6(11) . . . . ?
N2 C15 C20 C19 -171.7(5) . . . . ?
C16 C15 C20 N3 -172.1(6) . . . . ?
N2 C15 C20 N3 -54.4(10) . . . . ?
C14 N2 C15' C20' 153.7(10) . . . . ?
C15 N2 C15' C20' 51.9(11) . . . . ?
Cu1 N2 C15' C20' -48.8(16) . . . . ?
C14 N2 C15' C16 41.6(15) . . . . ?
C15 N2 C15' C16 -60.2(16) . . . . ?
Cu1 N2 C15' C16 -160.9(7) . . . . ?
C17' C16 C15' N2 171.5(9) . . . . ?
C15 C16 C15' N2 63.3(16) . . . . ?
C17 C16 C15' N2 146.9(8) . . . . ?
C17' C16 C15' C20' 64(2) . . . . ?
C15 C16 C15' C20' -44.5(11) . . . . ?
C17 C16 C15' C20' 39(2) . . . . ?
C15 C16 C17' C18' -32(2) . . . . ?
C17 C16 C17' C18' 49(2) . . . . ?
C15' C16 C17' C18' -67(2) . . . . ?
C20 C19 C18' C17' -40(2) . . . . ?
C18 C19 C18' C17' 45.7(14) . . . . ?
C20' C19 C18' C17' -73(2) . . . . ?
C16 C17' C18' C19 74(2) . . . . ?
C21 N3 C20' C15' 145.9(10) . . . . ?
C20 N3 C20' C15' 49.7(15) . . . . ?
Cu1 N3 C20' C15' -53.0(15) . . . . ?
C21 N3 C20' C19 33.7(16) . . . . ?
C20 N3 C20' C19 -62.5(13) . . . . ?
Cu1 N3 C20' C19 -165.2(9) . . . . ?
N2 C15' C20' N3 63.5(17) . . . . ?
C16 C15' C20' N3 178.0(8) . . . . ?
N2 C15' C20' C19 -178.9(8) . . . . ?
C16 C15' C20' C19 -64.4(19) . . . . ?
C18' C19 C20' N3 178.5(9) . . . . ?
C20 C19 C20' N3 65.3(15) . . . . ?
C18 C19 C20' N3 140.4(8) . . . . ?
C18' C19 C20' C15' 70(2) . . . . ?
C20 C19 C20' C15' -43.1(14) . . . . ?
C18 C19 C20' C15' 32(2) . . . . ?
C20' N3 C21 C22 158.6(10) . . . . ?
C20 N3 C21 C22 -162.5(6) . . . . ?
Cu1 N3 C21 C22 1.0(7) . . . . ?
N3 C21 C22 C23 -166.0(4) . . . . ?
N3 C21 C22 C27 14.1(7) . . . . ?
C27 C22 C23 C24 -2.0(6) . . . . ?
C21 C22 C23 C24 178.1(4) . . . . ?
C22 C23 C24 C25 0.5(7) . . . . ?
C23 C24 C25 C26 1.1(8) . . . . ?
C24 C25 C26 C27 -1.2(7) . . . . ?
C27 N4 S2 O4 -31.4(3) . . . . ?
Cu1 N4 S2 O4 125.90(19) . . . . ?
C27 N4 S2 O3 -160.4(3) . . . . ?
Cu1 N4 S2 O3 -3.1(2) . . . . ?
C27 N4 S2 C28 86.1(3) . . . . ?
Cu1 N4 S2 C28 -116.60(19) . . . . ?
C25 C26 C27 N4 180.0(4) . . . . ?
C25 C26 C27 C22 -0.2(6) . . . . ?
S2 N4 C27 C26 -54.8(5) . . . . ?
Cu1 N4 C27 C26 150.4(3) . . . . ?
S2 N4 C27 C22 125.4(3) . . . . ?
Cu1 N4 C27 C22 -29.4(5) . . . . ?
C23 C22 C27 C26 1.8(6) . . . . ?
C21 C22 C27 C26 -178.3(4) . . . . ?
C23 C22 C27 N4 -178.4(4) . . . . ?
C21 C22 C27 N4 1.5(6) . . . . ?
O4 S2 C28 C29 3.6(4) . . . . ?
O3 S2 C28 C29 129.7(4) . . . . ?
N4 S2 C28 C29 -117.7(4) . . . . ?
O4 S2 C28 C33 -174.2(3) . . . . ?
O3 S2 C28 C33 -48.1(4) . . . . ?
N4 S2 C28 C33 64.5(4) . . . . ?
C33 C28 C29 C30 -1.0(8) . . . . ?
S2 C28 C29 C30 -178.9(4) . . . . ?
C28 C29 C30 C31 0.1(10) . . . . ?
C29 C30 C31 C32 1.1(9) . . . . ?
C29 C30 C31 C34 -179.1(6) . . . . ?
C30 C31 C32 C33 -1.3(9) . . . . ?
C34 C31 C32 C33 178.9(5) . . . . ?
C29 C28 C33 C32 0.9(7) . . . . ?
S2 C28 C33 C32 178.7(4) . . . . ?
C31 C32 C33 C28 0.3(8) . . . . ?
